data_4101295
loop_
_publ_author_name
'Hiroto, Satoru'
'Shinokubo, Hiroshi'
'Osuka, Atsuhiro'

_publ_section_title
;
 Porphyrin synthesis in water provides new expanded porphyrins with
 direct bipyrrole linkages: isolation and characterization of two
 heptaphyrins.
;
_journal_issue 20
_journal_name_full 'Journal of the American Chemical Society'
_journal_page_first 6568
_journal_page_last 6569
_journal_paper_doi 10.1021/ja061621g
_journal_volume 128
_journal_year 2006
_chemical_formula_sum 'C61 H21 F26 N7 O5'
_chemical_formula_weight 1425.85
_chemical_name_systematic
; 
 ? 
;
_space_group_IT_number 14
_symmetry_cell_setting monoclinic
_symmetry_Int_Tables_number 14
_symmetry_space_group_name_Hall '-P 2ybc'
_symmetry_space_group_name_H-M 'P 1 21/c 1'
_atom_sites_solution_hydrogens geom
_atom_sites_solution_primary direct
_atom_sites_solution_secondary difmap
_audit_creation_method SHELXL-97
_cell_angle_alpha 90.00
_cell_angle_beta 91.956(3)
_cell_angle_gamma 90.00
_cell_formula_units_Z 4
_cell_length_a 10.3820(18)
_cell_length_b 18.552(3)
_cell_length_c 28.499(5)
_cell_measurement_reflns_used 8859
_cell_measurement_temperature 90(2)
_cell_measurement_theta_max 28.28
_cell_measurement_theta_min 2.20
_cell_volume 5485.9(17)
_computing_cell_refinement 'Bruker SMART'
_computing_data_collection 'Bruker SMART'
_computing_data_reduction 'Bruker SAINT'
_computing_molecular_graphics 'Bruker SHELXTL'
_computing_publication_material 'Bruker SHELXTL'
_computing_structure_refinement 'SHELXL-97 (Sheldrick, 1997)'
_computing_structure_solution 'SHELXS-97 (Sheldrick, 1990)'
_diffrn_ambient_temperature 90(2)
_diffrn_detector_area_resol_mean 8.366
_diffrn_measured_fraction_theta_full 1.000
_diffrn_measured_fraction_theta_max 1.000
_diffrn_measurement_device_type 'CCD area detector'
_diffrn_measurement_method 'phi and omega scans'
_diffrn_radiation_monochromator graphite
_diffrn_radiation_source 'fine-focus sealed tube'
_diffrn_radiation_type MoK\a
_diffrn_radiation_wavelength 0.71073
_diffrn_reflns_av_R_equivalents 0.0607
_diffrn_reflns_av_sigmaI/netI 0.0398
_diffrn_reflns_limit_h_max 12
_diffrn_reflns_limit_h_min -12
_diffrn_reflns_limit_k_max 22
_diffrn_reflns_limit_k_min -22
_diffrn_reflns_limit_l_max 33
_diffrn_reflns_limit_l_min -33
_diffrn_reflns_number 77840
_diffrn_reflns_theta_full 25.00
_diffrn_reflns_theta_max 25.00
_diffrn_reflns_theta_min 1.31
_exptl_absorpt_coefficient_mu 0.172
_exptl_absorpt_correction_T_max 0.9830
_exptl_absorpt_correction_T_min 0.9503
_exptl_absorpt_correction_type empirical
_exptl_crystal_colour violet
_exptl_crystal_density_diffrn 1.726
_exptl_crystal_density_method 'not measured'
_exptl_crystal_description prism
_exptl_crystal_F_000 2840
_exptl_crystal_size_max 0.30
_exptl_crystal_size_mid 0.20
_exptl_crystal_size_min 0.10
_refine_diff_density_max 4.098
_refine_diff_density_min -0.871
_refine_diff_density_rms 0.123
_refine_ls_extinction_method none
_refine_ls_goodness_of_fit_ref 1.048
_refine_ls_hydrogen_treatment constr
_refine_ls_matrix_type full
_refine_ls_number_parameters 892
_refine_ls_number_reflns 9664
_refine_ls_number_restraints 0
_refine_ls_restrained_S_all 1.048
_refine_ls_R_factor_all 0.1231
_refine_ls_R_factor_gt 0.0916
_refine_ls_shift/su_max 0.000
_refine_ls_shift/su_mean 0.000
_refine_ls_structure_factor_coef Fsqd
_refine_ls_weighting_details 'calc w=1/[\s^2^(Fo^2^)+(0.1335P)^2^+26.8526P] where P=(Fo^2^+2Fc^2^)/3'
_refine_ls_weighting_scheme calc
_refine_ls_wR_factor_gt 0.2382
_refine_ls_wR_factor_ref 0.2673
_reflns_number_gt 6750
_reflns_number_total 9664
_reflns_threshold_expression >2sigma(I)
_cod_data_source_file ja061621gsi20060308_092925.cif
_cod_data_source_block 0917shi
_cod_depositor_comments
;
The following automatic conversions were performed:
'_symmetry_cell_setting' value 'Monoclinic' changed to 'monoclinic'
according to '/home/saulius/struct/CIF-dictionaries/cif_core.dic'
dictionary named 'cif_core.dic' version 2.4.1 from 2010-06-29.

Automatic conversion script
Id: cif_fix_enum 1527 2010-12-29 10:47:43Z saulius 
;
_cod_original_sg_symbol_H-M 'P 21/c'
_cod_database_code 4101295

loop_
_symmetry_equiv_pos_as_xyz
'x, y, z'
'-x, y+1/2, -z+1/2'
'-x, -y, -z'
'x, -y-1/2, z-1/2'

loop_
_atom_site_label
_atom_site_type_symbol
_atom_site_fract_x
_atom_site_fract_y
_atom_site_fract_z
_atom_site_U_iso_or_equiv
_atom_site_adp_type
_atom_site_occupancy
_atom_site_symmetry_multiplicity
_atom_site_calc_flag
_atom_site_refinement_flags
C1 C 0.3760(5) 0.3981(3) 0.14334(17) 0.0190(10) Uani 1 1 d .
C2 C 0.3866(5) 0.4488(3) 0.10659(18) 0.0213(11) Uani 1 1 d .
H2 H 0.4182 0.4392 0.0763 0.026 Uiso 1 1 calc R
C3 C 0.3442(5) 0.5132(3) 0.12186(18) 0.0208(11) Uani 1 1 d .
H3 H 0.3415 0.5567 0.1042 0.025 Uiso 1 1 calc R
C4 C 0.3043(5) 0.5049(3) 0.16878(18) 0.0195(10) Uani 1 1 d .
C5 C 0.2485(5) 0.5574(3) 0.19731(18) 0.0221(11) Uani 1 1 d .
C6 C 0.2593(5) 0.6308(3) 0.18889(18) 0.0222(11) Uani 1 1 d .
C7 C 0.1857(5) 0.6886(3) 0.20686(19) 0.0285(12) Uani 1 1 d .
H7 H 0.1165 0.6839 0.2276 0.034 Uiso 1 1 calc R
C8 C 0.2302(5) 0.7512(3) 0.18968(19) 0.0269(12) Uani 1 1 d .
H8 H 0.1969 0.7978 0.1959 0.032 Uiso 1 1 calc R
C9 C 0.3351(5) 0.7358(3) 0.16079(18) 0.0228(11) Uani 1 1 d .
C10 C 0.4132(5) 0.7824(3) 0.13656(18) 0.0210(11) Uani 1 1 d .
C11 C 0.4960(5) 0.7582(3) 0.10111(17) 0.0182(10) Uani 1 1 d .
C12 C 0.4804(5) 0.6979(3) 0.07131(18) 0.0209(11) Uani 1 1 d .
H12 H 0.4152 0.6622 0.0731 0.025 Uiso 1 1 calc R
C13 C 0.5755(5) 0.7001(3) 0.03945(18) 0.0209(11) Uani 1 1 d .
H13 H 0.5869 0.6667 0.0147 0.025 Uiso 1 1 calc R
C14 C 0.6538(5) 0.7606(2) 0.04982(17) 0.0183(10) Uani 1 1 d .
C15 C 0.7616(5) 0.7860(3) 0.02631(17) 0.0194(10) Uani 1 1 d .
C16 C 0.8321(5) 0.7417(3) -0.00304(18) 0.0202(11) Uani 1 1 d .
C17 C 0.9197(5) 0.7602(3) -0.03869(18) 0.0247(12) Uani 1 1 d .
H17 H 0.9466 0.8076 -0.0463 0.030 Uiso 1 1 calc R
C18 C 0.9578(5) 0.6988(3) -0.05980(18) 0.0236(11) Uani 1 1 d .
H18 H 1.0148 0.6958 -0.0851 0.028 Uiso 1 1 calc R
C19 C 0.8980(5) 0.6401(3) -0.03769(18) 0.0230(11) Uani 1 1 d .
C20 C 0.9094(5) 0.5656(3) -0.04768(18) 0.0227(11) Uani 1 1 d .
C21 C 0.9790(5) 0.5320(3) -0.08335(19) 0.0265(12) Uani 1 1 d .
H21 H 1.0300 0.5557 -0.1057 0.032 Uiso 1 1 calc R
C22 C 0.9597(5) 0.4595(3) -0.07986(19) 0.0252(12) Uani 1 1 d .
H22 H 0.9948 0.4237 -0.0995 0.030 Uiso 1 1 calc R
C23 C 0.8784(5) 0.4471(3) -0.04187(18) 0.0217(11) Uani 1 1 d .
C24 C 0.8287(5) 0.3808(3) -0.02503(18) 0.0213(11) Uani 1 1 d .
C25 C 0.8481(5) 0.3104(3) -0.04160(19) 0.0237(11) Uani 1 1 d .
H25 H 0.8999 0.2972 -0.0671 0.028 Uiso 1 1 calc R
C26 C 0.7789(5) 0.2641(3) -0.01455(19) 0.0254(12) Uani 1 1 d .
H26 H 0.7741 0.2132 -0.0182 0.030 Uiso 1 1 calc R
C27 C 0.7168(5) 0.3048(3) 0.01937(18) 0.0218(11) Uani 1 1 d .
C28 C 0.6269(5) 0.2828(3) 0.05281(19) 0.0235(11) Uani 1 1 d .
C29 C 0.5784(5) 0.2139(3) 0.0616(2) 0.0277(12) Uani 1 1 d .
H29 H 0.6019 0.1708 0.0461 0.033 Uiso 1 1 calc R
C30 C 0.4913(5) 0.2193(3) 0.09637(19) 0.0271(12) Uani 1 1 d .
H30 H 0.4443 0.1804 0.1092 0.032 Uiso 1 1 calc R
C31 C 0.4827(5) 0.2923(3) 0.11006(19) 0.0234(11) Uani 1 1 d .
C32 C 0.4046(5) 0.3246(3) 0.14302(18) 0.0222(11) Uani 1 1 d .
C33 C 0.1698(6) 0.5378(3) 0.23800(19) 0.0274(12) Uani 1 1 d .
C34 C 0.2005(8) 0.5622(3) 0.2829(2) 0.0451(17) Uani 1 1 d .
C35 C 0.1241(10) 0.5516(4) 0.3200(3) 0.065(3) Uani 1 1 d .
C36 C 0.0104(9) 0.5155(5) 0.3130(3) 0.065(3) Uani 1 1 d .
C37 C -0.0228(7) 0.4873(5) 0.2694(3) 0.056(2) Uani 1 1 d .
C38 C 0.0576(6) 0.4985(4) 0.2328(2) 0.0357(15) Uani 1 1 d .
C39 C 0.4073(5) 0.8609(3) 0.14664(18) 0.0213(11) Uani 1 1 d .
C40 C 0.4297(5) 0.8891(3) 0.19096(18) 0.0238(11) Uani 1 1 d .
C41 C 0.4287(6) 0.9617(3) 0.1996(2) 0.0304(13) Uani 1 1 d .
C42 C 0.4069(6) 1.0085(3) 0.1626(2) 0.0327(13) Uani 1 1 d .
C43 C 0.3835(6) 0.9826(3) 0.1181(2) 0.0312(13) Uani 1 1 d .
C44 C 0.3833(5) 0.9095(3) 0.11056(18) 0.0229(11) Uani 1 1 d .
C45 C 0.7998(5) 0.8626(3) 0.03179(16) 0.0184(10) Uani 1 1 d .
C46 C 0.9241(5) 0.8841(3) 0.04484(17) 0.0204(11) Uani 1 1 d .
C47 C 0.9588(5) 0.9550(3) 0.04979(18) 0.0250(12) Uani 1 1 d .
C48 C 0.8674(6) 1.0076(3) 0.04234(18) 0.0263(12) Uani 1 1 d .
C49 C 0.7434(6) 0.9893(3) 0.03000(18) 0.0258(12) Uani 1 1 d .
C50 C 0.7104(5) 0.9179(3) 0.02439(18) 0.0215(11) Uani 1 1 d .
C51 C 0.3460(5) 0.2768(3) 0.17799(18) 0.0241(11) Uani 1 1 d .
C52 C 0.4184(6) 0.2327(3) 0.2076(2) 0.0309(13) Uani 1 1 d .
C53 C 0.3637(7) 0.1855(3) 0.2389(2) 0.0406(16) Uani 1 1 d .
C54 C 0.2315(8) 0.1806(3) 0.2385(2) 0.0473(19) Uani 1 1 d .
C55 C 0.1559(7) 0.2218(4) 0.2098(2) 0.0413(17) Uani 1 1 d .
C56 C 0.2135(6) 0.2719(3) 0.18090(19) 0.0322(13) Uani 1 1 d .
C57 C 0.7212(7) 0.5667(4) 0.1335(3) 0.0436(16) Uani 1 1 d .
C58 C 0.7083(6) 0.5248(3) 0.0881(2) 0.0354(14) Uani 1 1 d .
C59 C 0.8804(7) 0.8305(4) 0.1805(2) 0.0402(15) Uani 1 1 d .
C60 C 0.7577(6) 0.8766(3) 0.1866(2) 0.0299(13) Uani 1 1 d .
C61 C 0.7966(12) 0.3189(8) 0.1814(4) 0.117(5) Uani 1 1 d .
F1 F 0.3111(5) 0.5975(2) 0.29124(13) 0.0696(15) Uani 1 1 d .
F2 F 0.1575(8) 0.5754(3) 0.36244(16) 0.114(3) Uani 1 1 d .
F3 F -0.0708(6) 0.5059(3) 0.34822(19) 0.102(2) Uani 1 1 d .
F4 F -0.1343(4) 0.4508(3) 0.26215(18) 0.0886(19) Uani 1 1 d .
F5 F 0.0236(3) 0.4717(2) 0.19075(13) 0.0528(11) Uani 1 1 d .
F6 F 0.4528(3) 0.84540(16) 0.22750(11) 0.0305(7) Uani 1 1 d .
F7 F 0.4519(4) 0.98716(18) 0.24271(12) 0.0436(9) Uani 1 1 d .
F8 F 0.4046(4) 1.07941(17) 0.16998(13) 0.0504(10) Uani 1 1 d .
F9 F 0.3590(4) 1.02843(16) 0.08258(12) 0.0389(9) Uani 1 1 d .
F10 F 0.3575(3) 0.88583(16) 0.06677(10) 0.0288(7) Uani 1 1 d .
F11 F 1.0149(3) 0.83438(16) 0.05361(10) 0.0268(7) Uani 1 1 d .
F12 F 1.0803(3) 0.97231(18) 0.06110(12) 0.0361(8) Uani 1 1 d .
F13 F 0.9003(4) 1.07704(16) 0.04549(11) 0.0364(8) Uani 1 1 d .
F14 F 0.6539(3) 1.04039(16) 0.02287(12) 0.0376(8) Uani 1 1 d .
F15 F 0.5898(3) 0.90215(16) 0.01101(11) 0.0305(7) Uani 1 1 d .
F16 F 0.5468(4) 0.23472(17) 0.20699(12) 0.0381(8) Uani 1 1 d .
F17 F 0.4367(5) 0.1447(2) 0.26650(13) 0.0599(12) Uani 1 1 d .
F18 F 0.1757(5) 0.1321(2) 0.26648(14) 0.0706(15) Uani 1 1 d .
F19 F 0.0287(4) 0.2154(3) 0.20940(14) 0.0618(13) Uani 1 1 d .
F20 F 0.1366(3) 0.3137(2) 0.15464(12) 0.0416(9) Uani 1 1 d .
F21 F 0.7975(7) 0.5357(3) 0.1634(2) 0.100(2) Uani 1 1 d .
F22 F 0.6107(4) 0.5814(3) 0.14921(19) 0.0839(17) Uani 1 1 d .
F23 F 0.7694(7) 0.6312(3) 0.1267(2) 0.0967(19) Uani 1 1 d .
F24 F 0.9489(4) 0.8211(3) 0.22027(15) 0.0645(13) Uani 1 1 d .
F25 F 0.9618(4) 0.8607(3) 0.15092(14) 0.0607(12) Uani 1 1 d .
F26 F 0.8505(5) 0.7663(3) 0.1650(2) 0.0890(18) Uani 1 1 d .
N1 N 0.3232(4) 0.4346(2) 0.18025(14) 0.0203(9) Uani 1 1 d .
H1 H 0.3046 0.4152 0.2073 0.024 Uiso 1 1 calc R
N2 N 0.3477(4) 0.6621(2) 0.16038(15) 0.0218(9) Uani 1 1 d .
H2A H 0.4044 0.6383 0.1442 0.026 Uiso 1 1 calc R
N3 N 0.6003(4) 0.7950(2) 0.08683(14) 0.0180(9) Uani 1 1 d .
H3A H 0.6294 0.8353 0.0995 0.022 Uiso 1 1 calc R
N4 N 0.8244(4) 0.6675(2) -0.00372(15) 0.0217(10) Uani 1 1 d .
H4 H 0.7781 0.6415 0.0153 0.026 Uiso 1 1 calc R
N5 N 0.8503(4) 0.5122(2) -0.02346(15) 0.0207(9) Uani 1 1 d .
H5 H 0.8010 0.5192 0.0006 0.025 Uiso 1 1 calc R
N6 N 0.7491(4) 0.3759(2) 0.01174(15) 0.0219(9) Uani 1 1 d .
H6 H 0.7220 0.4127 0.0282 0.026 Uiso 1 1 calc R
N7 N 0.5664(4) 0.3292(2) 0.08198(15) 0.0221(9) Uani 1 1 d .
H7A H 0.5788 0.3761 0.0828 0.027 Uiso 1 1 calc R
O1 O 0.6940(5) 0.4588(2) 0.09273(17) 0.0474(12) Uani 1 1 d .
O2 O 0.7119(5) 0.5590(3) 0.05115(18) 0.0582(15) Uani 1 1 d .
O3 O 0.7055(4) 0.8954(2) 0.14863(14) 0.0327(9) Uani 1 1 d .
O4 O 0.7284(4) 0.8880(2) 0.22761(14) 0.0429(11) Uani 1 1 d .
O5 O 0.8324(8) 0.3496(4) 0.1397(3) 0.100(2) Uani 1 1 d .

loop_
_atom_site_aniso_label
_atom_site_aniso_U_11
_atom_site_aniso_U_22
_atom_site_aniso_U_33
_atom_site_aniso_U_23
_atom_site_aniso_U_13
_atom_site_aniso_U_12
C1 0.016(2) 0.021(3) 0.020(3) 0.002(2) 0.008(2) -0.002(2)
C2 0.021(3) 0.024(3) 0.020(3) 0.001(2) 0.010(2) 0.001(2)
C3 0.023(3) 0.020(3) 0.020(3) 0.004(2) 0.007(2) 0.001(2)
C4 0.015(2) 0.023(3) 0.021(3) 0.002(2) 0.003(2) 0.000(2)
C5 0.022(3) 0.026(3) 0.019(3) 0.003(2) 0.006(2) 0.002(2)
C6 0.022(3) 0.025(3) 0.020(3) 0.006(2) 0.009(2) 0.004(2)
C7 0.029(3) 0.029(3) 0.029(3) 0.001(2) 0.015(2) 0.004(2)
C8 0.028(3) 0.023(3) 0.031(3) 0.004(2) 0.012(2) 0.008(2)
C9 0.025(3) 0.021(3) 0.022(3) 0.002(2) 0.007(2) 0.002(2)
C10 0.021(3) 0.018(2) 0.024(3) 0.001(2) 0.006(2) 0.003(2)
C11 0.019(2) 0.014(2) 0.022(3) 0.0027(19) 0.004(2) 0.0027(19)
C12 0.022(3) 0.016(2) 0.024(3) 0.000(2) 0.004(2) -0.003(2)
C13 0.026(3) 0.016(2) 0.021(3) 0.000(2) 0.005(2) 0.001(2)
C14 0.025(3) 0.012(2) 0.018(2) 0.0006(19) 0.005(2) 0.0043(19)
C15 0.024(3) 0.018(2) 0.017(2) 0.0001(19) 0.003(2) -0.001(2)
C16 0.025(3) 0.014(2) 0.022(3) -0.0015(19) 0.008(2) -0.003(2)
C17 0.032(3) 0.021(3) 0.022(3) -0.003(2) 0.009(2) -0.006(2)
C18 0.030(3) 0.022(3) 0.019(3) -0.004(2) 0.010(2) -0.006(2)
C19 0.025(3) 0.022(3) 0.022(3) -0.002(2) 0.008(2) -0.001(2)
C20 0.023(3) 0.024(3) 0.022(3) -0.002(2) 0.007(2) -0.002(2)
C21 0.030(3) 0.028(3) 0.022(3) -0.004(2) 0.013(2) -0.004(2)
C22 0.027(3) 0.024(3) 0.024(3) -0.006(2) 0.007(2) 0.000(2)
C23 0.023(3) 0.023(3) 0.019(3) -0.006(2) 0.004(2) 0.004(2)
C24 0.023(3) 0.019(3) 0.022(3) -0.004(2) 0.007(2) 0.001(2)
C25 0.021(3) 0.023(3) 0.028(3) -0.005(2) 0.007(2) 0.005(2)
C26 0.028(3) 0.017(2) 0.032(3) -0.006(2) 0.005(2) 0.003(2)
C27 0.022(3) 0.017(2) 0.026(3) -0.005(2) 0.005(2) -0.001(2)
C28 0.025(3) 0.018(3) 0.027(3) -0.003(2) 0.004(2) 0.004(2)
C29 0.034(3) 0.016(3) 0.034(3) -0.006(2) 0.006(2) -0.006(2)
C30 0.034(3) 0.016(3) 0.031(3) -0.001(2) 0.008(2) -0.007(2)
C31 0.024(3) 0.019(3) 0.027(3) 0.005(2) 0.005(2) -0.003(2)
C32 0.023(3) 0.022(3) 0.021(3) 0.001(2) 0.004(2) -0.003(2)
C33 0.036(3) 0.021(3) 0.027(3) 0.006(2) 0.017(2) 0.008(2)
C34 0.081(5) 0.026(3) 0.030(3) 0.000(3) 0.016(3) 0.000(3)
C35 0.122(8) 0.041(4) 0.034(4) 0.004(3) 0.041(5) 0.005(5)
C36 0.089(6) 0.067(5) 0.042(5) 0.026(4) 0.048(4) 0.030(5)
C37 0.034(4) 0.079(5) 0.057(5) 0.036(4) 0.022(3) 0.013(4)
C38 0.027(3) 0.050(4) 0.031(3) 0.018(3) 0.011(3) 0.011(3)
C39 0.019(3) 0.018(2) 0.027(3) -0.002(2) 0.013(2) 0.001(2)
C40 0.023(3) 0.024(3) 0.025(3) 0.001(2) 0.008(2) 0.006(2)
C41 0.037(3) 0.029(3) 0.026(3) -0.006(2) 0.008(2) 0.002(2)
C42 0.046(4) 0.017(3) 0.036(3) -0.005(2) 0.008(3) 0.002(2)
C43 0.037(3) 0.023(3) 0.034(3) 0.006(2) 0.008(3) 0.008(2)
C44 0.024(3) 0.021(3) 0.024(3) 0.000(2) 0.004(2) 0.005(2)
C45 0.027(3) 0.016(2) 0.012(2) -0.0014(18) 0.009(2) 0.000(2)
C46 0.027(3) 0.017(2) 0.018(3) -0.0011(19) 0.012(2) 0.001(2)
C47 0.030(3) 0.027(3) 0.018(3) -0.002(2) 0.009(2) -0.007(2)
C48 0.046(4) 0.017(3) 0.017(3) -0.003(2) 0.013(2) -0.011(2)
C49 0.042(3) 0.016(3) 0.020(3) 0.007(2) 0.010(2) 0.008(2)
C50 0.026(3) 0.019(3) 0.020(3) 0.001(2) 0.004(2) -0.001(2)
C51 0.033(3) 0.020(3) 0.019(3) -0.004(2) 0.007(2) -0.008(2)
C52 0.049(4) 0.018(3) 0.026(3) -0.003(2) 0.007(3) -0.004(2)
C53 0.075(5) 0.021(3) 0.026(3) 0.002(2) 0.006(3) -0.005(3)
C54 0.087(6) 0.032(3) 0.023(3) 0.003(3) 0.016(3) -0.025(4)
C55 0.050(4) 0.044(4) 0.031(3) -0.008(3) 0.018(3) -0.029(3)
C56 0.043(4) 0.032(3) 0.022(3) -0.003(2) 0.008(3) -0.013(3)
C57 0.040(4) 0.034(4) 0.056(4) -0.004(3) -0.001(3) 0.008(3)
C58 0.037(3) 0.024(3) 0.046(4) 0.004(3) 0.017(3) 0.000(2)
C59 0.046(4) 0.040(4) 0.034(3) 0.001(3) 0.004(3) 0.007(3)
C60 0.035(3) 0.026(3) 0.029(3) -0.011(2) 0.007(3) -0.004(2)
C61 0.097(9) 0.171(13) 0.084(8) 0.054(8) 0.018(7) -0.022(8)
F1 0.126(4) 0.054(3) 0.028(2) -0.0028(18) 0.003(2) -0.045(3)
F2 0.234(8) 0.081(4) 0.030(3) -0.008(2) 0.052(4) -0.029(4)
F3 0.129(5) 0.112(4) 0.071(3) 0.038(3) 0.083(4) 0.032(4)
F4 0.032(2) 0.152(5) 0.083(3) 0.067(4) 0.023(2) -0.008(3)
F5 0.034(2) 0.092(3) 0.032(2) 0.018(2) 0.0007(16) -0.025(2)
F6 0.0399(19) 0.0272(16) 0.0246(17) 0.0029(13) 0.0059(14) 0.0040(14)
F7 0.072(3) 0.0304(18) 0.0290(19) -0.0100(15) 0.0053(17) 0.0016(17)
F8 0.093(3) 0.0164(17) 0.042(2) -0.0056(15) 0.008(2) 0.0069(18)
F9 0.062(2) 0.0193(16) 0.0358(19) 0.0076(14) 0.0051(17) 0.0057(15)
F10 0.0415(19) 0.0231(16) 0.0220(16) 0.0004(12) 0.0022(14) 0.0049(14)
F11 0.0242(16) 0.0268(16) 0.0298(17) -0.0040(13) 0.0083(13) 0.0033(13)
F12 0.037(2) 0.0369(19) 0.0345(19) -0.0043(15) 0.0076(15) -0.0176(15)
F13 0.065(2) 0.0143(15) 0.0310(18) -0.0034(13) 0.0151(16) -0.0139(15)
F14 0.052(2) 0.0190(16) 0.042(2) 0.0062(14) 0.0087(17) 0.0116(15)
F15 0.0276(17) 0.0236(16) 0.0404(19) 0.0070(14) -0.0003(14) 0.0027(13)
F16 0.049(2) 0.0271(17) 0.0383(19) 0.0026(14) -0.0011(16) 0.0079(15)
F17 0.114(4) 0.032(2) 0.034(2) 0.0149(17) 0.000(2) 0.002(2)
F18 0.121(4) 0.051(3) 0.042(2) 0.0138(19) 0.026(2) -0.043(3)
F19 0.056(3) 0.086(3) 0.044(2) -0.004(2) 0.021(2) -0.043(2)
F20 0.0280(18) 0.062(2) 0.0350(19) 0.0088(17) 0.0052(15) -0.0078(17)
F21 0.135(5) 0.087(4) 0.075(4) -0.034(3) -0.034(3) 0.056(4)
F22 0.050(3) 0.121(5) 0.082(4) -0.039(3) 0.013(2) 0.028(3)
F23 0.136(5) 0.055(3) 0.100(4) -0.024(3) -0.001(4) -0.018(3)
F24 0.049(2) 0.096(3) 0.048(2) 0.029(2) 0.001(2) 0.018(2)
F25 0.054(3) 0.087(3) 0.043(2) 0.014(2) 0.024(2) 0.027(2)
F26 0.092(4) 0.044(3) 0.129(5) -0.036(3) -0.020(3) 0.026(3)
N1 0.026(2) 0.019(2) 0.017(2) 0.0049(17) 0.0084(18) -0.0025(17)
N2 0.024(2) 0.019(2) 0.024(2) 0.0019(17) 0.0134(18) 0.0027(17)
N3 0.022(2) 0.0137(19) 0.019(2) -0.0011(16) 0.0045(17) -0.0008(16)
N4 0.027(2) 0.015(2) 0.024(2) -0.0023(17) 0.0170(19) -0.0049(17)
N5 0.025(2) 0.015(2) 0.022(2) -0.0035(17) 0.0141(18) -0.0013(17)
N6 0.025(2) 0.017(2) 0.024(2) -0.0062(17) 0.0102(19) -0.0004(17)
N7 0.027(2) 0.012(2) 0.027(2) 0.0002(17) 0.0086(19) -0.0031(17)
O1 0.054(3) 0.028(2) 0.062(3) -0.007(2) 0.020(2) -0.005(2)
O2 0.078(4) 0.042(3) 0.058(3) 0.015(2) 0.042(3) 0.019(3)
O3 0.033(2) 0.031(2) 0.034(2) -0.0092(18) -0.0053(18) 0.0040(17)
O4 0.053(3) 0.046(3) 0.030(2) -0.0179(19) 0.015(2) -0.014(2)
O5 0.106(6) 0.112(6) 0.083(5) 0.010(4) 0.023(4) 0.003(5)

loop_
_atom_type_symbol
_atom_type_description
_atom_type_scat_dispersion_real
_atom_type_scat_dispersion_imag
_atom_type_scat_source
C C 0.0033 0.0016 'International Tables Vol C Tables 4.2.6.8 and 6.1.1.4'
H H 0.0000 0.0000 'International Tables Vol C Tables 4.2.6.8 and 6.1.1.4'
N N 0.0061 0.0033 'International Tables Vol C Tables 4.2.6.8 and 6.1.1.4'
O O 0.0106 0.0060 'International Tables Vol C Tables 4.2.6.8 and 6.1.1.4'
F F 0.0171 0.0103 'International Tables Vol C Tables 4.2.6.8 and 6.1.1.4'

loop_
_geom_angle_atom_site_label_1
_geom_angle_atom_site_label_2
_geom_angle_atom_site_label_3
_geom_angle
N1 C1 C32 125.1(4)
N1 C1 C2 106.3(4)
C32 C1 C2 128.5(5)
C3 C2 C1 108.4(4)
C3 C2 H2 125.8
C1 C2 H2 125.8
C2 C3 C4 108.4(4)
C2 C3 H3 125.8
C4 C3 H3 125.8
N1 C4 C5 125.8(5)
N1 C4 C3 106.7(4)
C5 C4 C3 127.4(5)
C6 C5 C4 122.8(5)
C6 C5 C33 115.2(4)
C4 C5 C33 122.0(5)
N2 C6 C5 125.1(5)
N2 C6 C7 105.8(4)
C5 C6 C7 129.1(5)
C8 C7 C6 108.9(5)
C8 C7 H7 125.6
C6 C7 H7 125.6
C7 C8 C9 108.5(5)
C7 C8 H8 125.8
C9 C8 H8 125.8
N2 C9 C10 124.1(5)
N2 C9 C8 106.3(4)
C10 C9 C8 129.6(5)
C9 C10 C11 122.3(5)
C9 C10 C39 119.2(4)
C11 C10 C39 118.5(4)
N3 C11 C12 107.2(4)
N3 C11 C10 124.3(4)
C12 C11 C10 128.2(5)
C13 C12 C11 107.9(4)
C13 C12 H12 126.1
C11 C12 H12 126.1
C12 C13 C14 107.9(4)
C12 C13 H13 126.0
C14 C13 H13 126.0
N3 C14 C15 124.2(4)
N3 C14 C13 106.7(4)
C15 C14 C13 129.0(4)
C16 C15 C14 122.0(4)
C16 C15 C45 118.9(4)
C14 C15 C45 119.1(4)
N4 C16 C15 124.3(4)
N4 C16 C17 105.5(4)
C15 C16 C17 130.1(5)
C18 C17 C16 108.5(5)
C18 C17 H17 125.7
C16 C17 H17 125.7
C17 C18 C19 108.1(4)
C17 C18 H18 125.9
C19 C18 H18 125.9
N4 C19 C18 107.2(4)
N4 C19 C20 124.3(5)
C18 C19 C20 128.4(5)
N5 C20 C21 107.1(4)
N5 C20 C19 124.3(4)
C21 C20 C19 128.6(5)
C22 C21 C20 107.6(5)
C22 C21 H21 126.2
C20 C21 H21 126.2
C21 C22 C23 108.0(5)
C21 C22 H22 126.0
C23 C22 H22 126.0
N5 C23 C22 107.0(4)
N5 C23 C24 123.8(4)
C22 C23 C24 129.2(5)
N6 C24 C25 107.1(4)
N6 C24 C23 123.7(4)
C25 C24 C23 129.2(5)
C26 C25 C24 108.0(4)
C26 C25 H25 126.0
C24 C25 H25 126.0
C25 C26 C27 108.2(4)
C25 C26 H26 125.9
C27 C26 H26 125.9
N6 C27 C26 106.7(4)
N6 C27 C28 123.3(4)
C26 C27 C28 129.7(5)
N7 C28 C29 106.9(4)
N7 C28 C27 123.8(5)
C29 C28 C27 129.2(5)
C30 C29 C28 108.3(5)
C30 C29 H29 125.8
C28 C29 H29 125.8
C29 C30 C31 108.6(5)
C29 C30 H30 125.7
C31 C30 H30 125.7
N7 C31 C32 124.5(5)
N7 C31 C30 105.6(4)
C32 C31 C30 129.8(5)
C1 C32 C31 123.5(5)
C1 C32 C51 119.3(4)
C31 C32 C51 117.2(5)
C38 C33 C34 116.1(5)
C38 C33 C5 122.0(5)
C34 C33 C5 121.7(6)
F1 C34 C35 117.0(7)
F1 C34 C33 119.6(6)
C35 C34 C33 123.3(8)
F2 C35 C34 121.4(9)
F2 C35 C36 119.7(7)
C34 C35 C36 118.9(8)
F3 C36 C35 121.2(9)
F3 C36 C37 118.5(9)
C35 C36 C37 120.3(6)
F4 C37 C38 120.0(8)
F4 C37 C36 120.9(6)
C38 C37 C36 119.1(8)
F5 C38 C37 118.4(6)
F5 C38 C33 119.4(5)
C37 C38 C33 122.1(7)
C40 C39 C44 116.9(5)
C40 C39 C10 122.8(5)
C44 C39 C10 120.2(5)
F6 C40 C41 117.3(5)
F6 C40 C39 120.3(5)
C41 C40 C39 122.4(5)
F7 C41 C40 120.9(5)
F7 C41 C42 120.2(5)
C40 C41 C42 119.0(5)
F8 C42 C43 119.2(5)
F8 C42 C41 120.3(5)
C43 C42 C41 120.4(5)
F9 C43 C42 120.0(5)
F9 C43 C44 120.7(5)
C42 C43 C44 119.3(5)
F10 C44 C43 117.9(5)
F10 C44 C39 120.2(4)
C43 C44 C39 121.9(5)
C46 C45 C50 115.9(4)
C46 C45 C15 123.1(4)
C50 C45 C15 121.0(5)
F11 C46 C47 117.5(5)
F11 C46 C45 119.7(4)
C47 C46 C45 122.8(5)
F12 C47 C46 120.0(5)
F12 C47 C48 120.7(5)
C46 C47 C48 119.3(5)
F13 C48 C49 119.6(5)
F13 C48 C47 120.2(5)
C49 C48 C47 120.2(5)
F14 C49 C48 120.4(5)
F14 C49 C50 119.7(5)
C48 C49 C50 119.9(5)
F15 C50 C49 118.3(5)
F15 C50 C45 119.8(4)
C49 C50 C45 121.9(5)
C52 C51 C56 116.5(5)
C52 C51 C32 122.7(5)
C56 C51 C32 120.8(5)
F16 C52 C51 119.9(5)
F16 C52 C53 117.2(6)
C51 C52 C53 122.9(6)
F17 C53 C54 121.6(6)
F17 C53 C52 120.6(7)
C54 C53 C52 117.8(6)
F18 C54 C55 119.0(7)
F18 C54 C53 119.2(7)
C55 C54 C53 121.9(6)
F19 C55 C54 120.8(6)
F19 C55 C56 120.3(7)
C54 C55 C56 118.9(6)
F20 C56 C51 120.6(5)
F20 C56 C55 117.5(6)
C51 C56 C55 121.9(6)
F22 C57 F21 113.9(7)
F22 C57 F23 102.0(6)
F21 C57 F23 106.1(7)
F22 C57 C58 110.8(6)
F21 C57 C58 112.0(5)
F23 C57 C58 111.5(6)
O2 C58 O1 127.3(6)
O2 C58 C57 117.5(6)
O1 C58 C57 115.1(6)
F26 C59 F24 106.6(6)
F26 C59 F25 108.4(6)
F24 C59 F25 105.2(5)
F26 C59 C60 110.8(6)
F24 C59 C60 113.3(5)
F25 C59 C60 112.2(5)
O4 C60 O3 131.3(6)
O4 C60 C59 115.4(6)
O3 C60 C59 113.3(5)
C4 N1 C1 110.3(4)
C4 N1 H1 124.9
C1 N1 H1 124.9
C9 N2 C6 110.5(4)
C9 N2 H2A 124.8
C6 N2 H2A 124.8
C11 N3 C14 110.2(4)
C11 N3 H3A 124.9
C14 N3 H3A 124.9
C19 N4 C16 110.6(4)
C19 N4 H4 124.7
C16 N4 H4 124.7
C23 N5 C20 110.2(4)
C23 N5 H5 124.9
C20 N5 H5 124.9
C24 N6 C27 110.0(4)
C24 N6 H6 125.0
C27 N6 H6 125.0
C28 N7 C31 110.6(4)
C28 N7 H7A 124.7
C31 N7 H7A 124.7

loop_
_geom_bond_atom_site_label_1
_geom_bond_atom_site_label_2
_geom_bond_distance
C1 N1 1.381(6)
C1 C32 1.395(7)
C1 C2 1.415(7)
C2 C3 1.351(7)
C2 H2 0.9500
C3 C4 1.422(7)
C3 H3 0.9500
C4 N1 1.356(6)
C4 C5 1.407(7)
C5 C6 1.388(7)
C5 C33 1.486(7)
C6 N2 1.375(6)
C6 C7 1.421(7)
C7 C8 1.348(8)
C7 H7 0.9500
C8 C9 1.417(7)
C8 H8 0.9500
C9 N2 1.373(6)
C9 C10 1.386(7)
C10 C11 1.422(7)
C10 C39 1.485(7)
C11 N3 1.355(6)
C11 C12 1.410(7)
C12 C13 1.364(7)
C12 H12 0.9500
C13 C14 1.411(7)
C13 H13 0.9500
C14 N3 1.367(6)
C14 C15 1.406(7)
C15 C16 1.397(7)
C15 C45 1.482(7)
C16 N4 1.380(6)
C16 C17 1.428(7)
C17 C18 1.353(7)
C17 H17 0.9500
C18 C19 1.413(7)
C18 H18 0.9500
C19 N4 1.353(6)
C19 C20 1.416(7)
C20 N5 1.365(6)
C20 C21 1.412(7)
C21 C22 1.364(8)
C21 H21 0.9500
C22 C23 1.415(7)
C22 H22 0.9500
C23 N5 1.353(6)
C23 C24 1.423(7)
C24 N6 1.360(6)
C24 C25 1.406(7)
C25 C26 1.373(7)
C25 H25 0.9500
C26 C27 1.401(7)
C26 H26 0.9500
C27 N6 1.381(7)
C27 C28 1.416(7)
C28 N7 1.365(6)
C28 C29 1.400(7)
C29 C30 1.367(8)
C29 H29 0.9500
C30 C31 1.413(7)
C30 H30 0.9500
C31 N7 1.383(6)
C31 C32 1.396(7)
C32 C51 1.481(7)
C33 C38 1.378(9)
C33 C34 1.384(9)
C34 F1 1.335(9)
C34 C35 1.357(10)
C35 F2 1.324(10)
C35 C36 1.365(13)
C36 F3 1.344(8)
C36 C37 1.384(13)
C37 F4 1.350(10)
C37 C38 1.374(9)
C38 F5 1.333(8)
C39 C40 1.380(8)
C39 C44 1.385(7)
C40 F6 1.335(6)
C40 C41 1.370(8)
C41 F7 1.330(7)
C41 C42 1.378(8)
C42 F8 1.332(6)
C42 C43 1.372(8)
C43 F9 1.339(6)
C43 C44 1.373(8)
C44 F10 1.341(6)
C45 C46 1.389(7)
C45 C50 1.395(7)
C46 F11 1.337(6)
C46 C47 1.369(7)
C47 F12 1.331(6)
C47 C48 1.373(8)
C48 F13 1.335(6)
C48 C49 1.366(8)
C49 F14 1.338(6)
C49 C50 1.376(7)
C50 F15 1.328(6)
C51 C52 1.379(8)
C51 C56 1.384(8)
C52 F16 1.334(7)
C52 C53 1.385(8)
C53 F17 1.312(8)
C53 C54 1.375(11)
C54 F18 1.347(7)
C54 C55 1.351(11)
C55 F19 1.326(8)
C55 C56 1.389(8)
C56 F20 1.326(7)
C57 F22 1.274(8)
C57 F21 1.280(8)
C57 F23 1.315(9)
C57 C58 1.511(9)
C58 O2 1.233(8)
C58 O1 1.240(7)
C59 F26 1.304(8)
C59 F24 1.327(8)
C59 F25 1.338(8)
C59 C60 1.550(9)
C60 O4 1.237(7)
C60 O3 1.242(7)
C61 O5 1.379(12)
N1 H1 0.8800
N2 H2A 0.8800
N3 H3A 0.8800
N4 H4 0.8800
N5 H5 0.8800
N6 H6 0.8800
N7 H7A 0.8800

loop_
_cod_related_entry_id
_cod_related_entry_database
_cod_related_entry_code
1 ChemSpider 30660010
